data_7028738
loop_
_publ_author_name
'Sarcher, Christian'
'Farsadpour, Saeid'
'Taghizadeh Ghoochany, Leila'
'Sun, Yu'
'Thiel, Werner R.'
'Roesky, Peter W.'

_publ_section_title
;
 Gold(i) complexes with heteroaryl phosphine ligands.
;
_journal_issue 6
_journal_name_full 'Dalton transactions (Cambridge, England : 2003)'
_journal_page_first 2397
_journal_page_last 2405
_journal_paper_doi 10.1039/c3dt52893f
_journal_volume 43
_journal_year 2014
_chemical_formula_moiety 'C21 H17 Au Cl N2 P'
_chemical_formula_sum 'C21 H17 Au Cl N2 P'
_chemical_formula_weight 560.75
_chemical_name_systematic
;
  ?
;
_space_group_crystal_system monoclinic
_space_group_IT_number 14
_space_group_name_Hall '-P 2yab'
_space_group_name_H-M_alt 'P 1 21/a 1'
_symmetry_space_group_name_Hall '-P 2yab'
_symmetry_space_group_name_H-M 'P 1 21/a 1'
_atom_sites_solution_hydrogens geom
_atom_sites_solution_primary direct
_atom_sites_solution_secondary difmap
_audit_creation_method SHELXL-2013
_cell_angle_alpha 90.00
_cell_angle_beta 107.456(3)
_cell_angle_gamma 90.00
_cell_formula_units_Z 4
_cell_length_a 11.5763(5)
_cell_length_b 12.1434(5)
_cell_length_c 14.4334(6)
_cell_measurement_reflns_used 13748
_cell_measurement_temperature 200(2)
_cell_measurement_theta_max 29.59
_cell_measurement_theta_min 1.68
_cell_volume 1935.54(14)
_computing_cell_refinement 'STOE X-AREA, PLATON (A.L.Spek, 2005)'
_computing_data_collection 'STOE X-AREA'
_computing_data_reduction 'STOE X-RED, PLATON (A.L.Spek, 2005)'
_computing_molecular_graphics 'Diamond 3.2g'
_computing_publication_material 'OLEX 2, Microsoft Word'
_computing_structure_refinement 'SHELXL-97 (Sheldrick, 1997)'
_computing_structure_solution 'SHELXS-97 (Sheldrick, 1997)'
_diffrn_ambient_temperature 200(2)
_diffrn_detector_area_resol_mean 6.67
_diffrn_measured_fraction_theta_full 0.975
_diffrn_measured_fraction_theta_max 0.975
_diffrn_measurement_device_type 'STOE IPDS 2'
_diffrn_measurement_method 'area detector'
_diffrn_radiation_monochromator graphite
_diffrn_radiation_source 'fine-focus sealed tube'
_diffrn_radiation_type MoK\a
_diffrn_radiation_wavelength 0.71073
_diffrn_reflns_av_R_equivalents 0.0488
_diffrn_reflns_av_sigmaI/netI 0.0376
_diffrn_reflns_limit_h_max 14
_diffrn_reflns_limit_h_min -14
_diffrn_reflns_limit_k_max 14
_diffrn_reflns_limit_k_min -14
_diffrn_reflns_limit_l_max 17
_diffrn_reflns_limit_l_min -17
_diffrn_reflns_number 10018
_diffrn_reflns_theta_full 25.49
_diffrn_reflns_theta_max 25.49
_diffrn_reflns_theta_min 2.24
_exptl_absorpt_coefficient_mu 7.828
_exptl_absorpt_correction_T_max 0.4152
_exptl_absorpt_correction_T_min 0.1875
_exptl_absorpt_correction_type integration
_exptl_absorpt_process_details 'STOE X-RED & X-SHAPE'
_exptl_crystal_colour colourless
_exptl_crystal_density_diffrn 1.924
_exptl_crystal_density_method 'not measured'
_exptl_crystal_description plate
_exptl_crystal_F_000 1072
_exptl_crystal_size_max 0.239
_exptl_crystal_size_mid 0.185
_exptl_crystal_size_min 0.092
_refine_diff_density_max 1.213
_refine_diff_density_min -2.332
_refine_diff_density_rms 0.140
_refine_ls_extinction_method none
_refine_ls_goodness_of_fit_ref 1.012
_refine_ls_hydrogen_treatment constr
_refine_ls_matrix_type full
_refine_ls_number_parameters 235
_refine_ls_number_reflns 3506
_refine_ls_number_restraints 0
_refine_ls_restrained_S_all 1.012
_refine_ls_R_factor_all 0.0331
_refine_ls_R_factor_gt 0.0259
_refine_ls_shift/su_max 0.001
_refine_ls_shift/su_mean 0.000
_refine_ls_structure_factor_coef Fsqd
_refine_ls_weighting_details 'calc w=1/[\s^2^(Fo^2^)+(0.0341P)^2^+0.0000P] where P=(Fo^2^+2Fc^2^)/3'
_refine_ls_weighting_scheme calc
_refine_ls_wR_factor_gt 0.0574
_refine_ls_wR_factor_ref 0.0592
_reflns_number_gt 3033
_reflns_number_total 3506
_reflns_threshold_expression >2sigma(I)
_cod_data_source_file c3dt52893f.txt
_cod_data_source_block 1
_cod_original_cell_volume 1935.55(14)
_cod_database_code 7028738

loop_
_space_group_symop_operation_xyz
'x, y, z'
'-x+1/2, y+1/2, -z'
'-x, -y, -z'
'x-1/2, -y-1/2, z'

loop_
_atom_site_label
_atom_site_type_symbol
_atom_site_fract_x
_atom_site_fract_y
_atom_site_fract_z
_atom_site_U_iso_or_equiv
_atom_site_adp_type
_atom_site_occupancy
_atom_site_site_symmetry_order
_atom_site_calc_flag
_atom_site_refinement_flags_posn
_atom_site_refinement_flags_adp
Au1 Au -0.00903(2) 0.45960(2) 0.23447(2) 0.02653(7) Uani 1 1 d . .
Cl1 Cl 0.15212(13) 0.56443(10) 0.22963(12) 0.0506(3) Uani 1 1 d . .
P1 P -0.17739(10) 0.36460(9) 0.22541(8) 0.0245(2) Uani 1 1 d . .
N1 N -0.1088(4) 0.5393(3) 0.4018(3) 0.0303(8) Uani 1 1 d . .
N2 N -0.0170(4) 0.6094(3) 0.4456(3) 0.0341(9) Uani 1 1 d . .
H2 H 0.0460 0.5910 0.4947 0.041 Uiso 1 1 calc R U
C1 C -0.3078(4) 0.4541(4) 0.2153(3) 0.0267(9) Uani 1 1 d . .
C2 C -0.4208(4) 0.4252(4) 0.1501(4) 0.0367(11) Uani 1 1 d . .
H2A H -0.4285 0.3571 0.1164 0.044 Uiso 1 1 calc R U
C3 C -0.5203(5) 0.4926(5) 0.1338(4) 0.0470(13) Uani 1 1 d . .
H3 H -0.5955 0.4716 0.0891 0.056 Uiso 1 1 calc R U
C4 C -0.5094(5) 0.5921(5) 0.1835(5) 0.0483(13) Uani 1 1 d . .
H4 H -0.5777 0.6390 0.1735 0.058 Uiso 1 1 calc R U
C5 C -0.4004(4) 0.6225(4) 0.2469(4) 0.0362(10) Uani 1 1 d . .
H5 H -0.3944 0.6911 0.2795 0.043 Uiso 1 1 calc R U
C6 C -0.2980(4) 0.5561(3) 0.2651(3) 0.0269(9) Uani 1 1 d . .
C7 C -0.1848(4) 0.5996(3) 0.3321(3) 0.0275(9) Uani 1 1 d . .
C8 C -0.1405(5) 0.7074(4) 0.3316(4) 0.0372(11) Uani 1 1 d . .
H8 H -0.1771 0.7658 0.2891 0.045 Uiso 1 1 calc R U
C9 C -0.0338(5) 0.7104(4) 0.4050(4) 0.0377(11) Uani 1 1 d . .
H9 H 0.0186 0.7720 0.4239 0.045 Uiso 1 1 calc R U
C10 C -0.1746(4) 0.2652(3) 0.3204(3) 0.0271(9) Uani 1 1 d . .
C11 C -0.0976(5) 0.1747(4) 0.3313(4) 0.0384(11) Uani 1 1 d . .
H11 H -0.0408 0.1710 0.2957 0.046 Uiso 1 1 calc R U
C12 C -0.1038(6) 0.0901(4) 0.3940(4) 0.0502(15) Uani 1 1 d . .
H12 H -0.0525 0.0278 0.4000 0.060 Uiso 1 1 calc R U
C13 C -0.1843(6) 0.0960(4) 0.4480(4) 0.0479(14) Uani 1 1 d . .
H13 H -0.1887 0.0375 0.4905 0.057 Uiso 1 1 calc R U
C14 C -0.2573(5) 0.1858(5) 0.4401(4) 0.0487(14) Uani 1 1 d . .
H14 H -0.3109 0.1904 0.4786 0.058 Uiso 1 1 calc R U
C15 C -0.2541(5) 0.2710(4) 0.3761(4) 0.0372(11) Uani 1 1 d . .
H15 H -0.3061 0.3328 0.3705 0.045 Uiso 1 1 calc R U
C16 C -0.2196(4) 0.2798(3) 0.1165(3) 0.0266(9) Uani 1 1 d . .
C17 C -0.2990(4) 0.1906(4) 0.1067(4) 0.0330(10) Uani 1 1 d . .
H17 H -0.3287 0.1709 0.1590 0.040 Uiso 1 1 calc R U
C18 C -0.3345(5) 0.1311(4) 0.0210(4) 0.0406(11) Uani 1 1 d . .
H18 H -0.3901 0.0719 0.0141 0.049 Uiso 1 1 calc R U
C19 C -0.2893(5) 0.1575(4) -0.0546(4) 0.0417(12) Uani 1 1 d . .
H19 H -0.3136 0.1163 -0.1133 0.050 Uiso 1 1 calc R U
C20 C -0.2088(5) 0.2436(4) -0.0450(4) 0.0407(12) Uani 1 1 d . .
H20 H -0.1768 0.2608 -0.0967 0.049 Uiso 1 1 calc R U
C21 C -0.1744(4) 0.3054(4) 0.0401(3) 0.0318(10) Uani 1 1 d . .
H21 H -0.1199 0.3653 0.0459 0.038 Uiso 1 1 calc R U

loop_
_atom_site_aniso_label
_atom_site_aniso_U_11
_atom_site_aniso_U_22
_atom_site_aniso_U_33
_atom_site_aniso_U_23
_atom_site_aniso_U_13
_atom_site_aniso_U_12
Au1 0.02276(10) 0.02535(10) 0.03101(11) -0.00226(7) 0.00735(6) -0.00207(7)
Cl1 0.0352(7) 0.0373(6) 0.0801(11) 0.0021(6) 0.0187(6) -0.0110(5)
P1 0.0234(5) 0.0263(5) 0.0239(6) -0.0017(4) 0.0071(4) -0.0016(4)
N1 0.031(2) 0.0312(18) 0.026(2) -0.0010(16) 0.0053(15) 0.0025(16)
N2 0.032(2) 0.036(2) 0.029(2) -0.0040(16) 0.0024(16) -0.0003(17)
C1 0.027(2) 0.030(2) 0.024(2) 0.0026(17) 0.0083(17) -0.0005(18)
C2 0.027(2) 0.038(2) 0.042(3) -0.007(2) 0.005(2) -0.0039(19)
C3 0.025(3) 0.059(3) 0.052(4) -0.004(3) 0.003(2) 0.000(2)
C4 0.034(3) 0.051(3) 0.059(4) 0.007(3) 0.014(2) 0.013(2)
C5 0.033(3) 0.037(2) 0.038(3) -0.002(2) 0.010(2) 0.007(2)
C6 0.029(2) 0.029(2) 0.022(2) 0.0033(16) 0.0076(17) 0.0012(18)
C7 0.030(2) 0.031(2) 0.022(2) -0.0021(17) 0.0084(17) 0.0036(18)
C8 0.046(3) 0.030(2) 0.033(3) 0.0019(19) 0.007(2) 0.002(2)
C9 0.041(3) 0.033(2) 0.035(3) -0.003(2) 0.005(2) -0.006(2)
C10 0.027(2) 0.027(2) 0.025(2) -0.0008(16) 0.0048(17) -0.0035(17)
C11 0.038(3) 0.044(3) 0.029(3) 0.003(2) 0.005(2) 0.008(2)
C12 0.073(4) 0.034(3) 0.035(3) 0.003(2) 0.003(3) 0.009(3)
C13 0.054(3) 0.044(3) 0.037(3) 0.011(2) 0.000(2) -0.013(3)
C14 0.042(3) 0.068(4) 0.037(3) 0.011(3) 0.014(2) -0.010(3)
C15 0.033(3) 0.045(3) 0.036(3) 0.005(2) 0.014(2) 0.000(2)
C16 0.027(2) 0.027(2) 0.024(2) 0.0003(16) 0.0051(17) 0.0024(17)
C17 0.031(2) 0.035(2) 0.036(3) -0.0043(19) 0.013(2) -0.0103(19)
C18 0.038(3) 0.035(2) 0.046(3) -0.013(2) 0.009(2) -0.007(2)
C19 0.049(3) 0.043(3) 0.029(3) -0.012(2) 0.005(2) 0.005(2)
C20 0.051(3) 0.047(3) 0.026(3) -0.001(2) 0.013(2) 0.002(2)
C21 0.032(2) 0.032(2) 0.032(3) -0.0011(18) 0.0115(19) -0.0039(19)

loop_
_atom_type_symbol
_atom_type_description
_atom_type_scat_dispersion_real
_atom_type_scat_dispersion_imag
_atom_type_scat_source
C C 0.0033 0.0016 'International Tables Vol C Tables 4.2.6.8 and 6.1.1.4'
H H 0.0000 0.0000 'International Tables Vol C Tables 4.2.6.8 and 6.1.1.4'
N N 0.0061 0.0033 'International Tables Vol C Tables 4.2.6.8 and 6.1.1.4'
P P 0.1023 0.0942 'International Tables Vol C Tables 4.2.6.8 and 6.1.1.4'
Cl Cl 0.1484 0.1585 'International Tables Vol C Tables 4.2.6.8 and 6.1.1.4'
Au Au -2.0133 8.8022 'International Tables Vol C Tables 4.2.6.8 and 6.1.1.4'

loop_
_geom_angle_atom_site_label_1
_geom_angle_atom_site_label_2
_geom_angle_atom_site_label_3
_geom_angle
P1 Au1 Cl1 174.34(5)
C16 P1 C10 102.4(2)
C16 P1 C1 105.5(2)
C10 P1 C1 106.3(2)
C16 P1 Au1 110.25(15)
C10 P1 Au1 118.70(15)
C1 P1 Au1 112.47(15)
C7 N1 N2 104.6(3)
C9 N2 N1 112.2(4)
C9 N2 H2 123.9
N1 N2 H2 123.9
C2 C1 C6 118.3(4)
C2 C1 P1 118.9(3)
C6 C1 P1 122.6(3)
C3 C2 C1 121.9(5)
C3 C2 H2A 119.1
C1 C2 H2A 119.1
C2 C3 C4 119.2(5)
C2 C3 H3 120.4
C4 C3 H3 120.4
C5 C4 C3 120.1(5)
C5 C4 H4 119.9
C3 C4 H4 119.9
C4 C5 C6 122.2(5)
C4 C5 H5 118.9
C6 C5 H5 118.9
C5 C6 C1 118.4(4)
C5 C6 C7 117.1(4)
C1 C6 C7 124.4(4)
N1 C7 C8 110.8(4)
N1 C7 C6 123.5(4)
C8 C7 C6 125.7(4)
C9 C8 C7 105.5(4)
C9 C8 H8 127.3
C7 C8 H8 127.3
N2 C9 C8 107.0(4)
N2 C9 H9 126.5
C8 C9 H9 126.5
C11 C10 C15 119.0(4)
C11 C10 P1 118.3(4)
C15 C10 P1 122.4(4)
C12 C11 C10 120.1(5)
C12 C11 H11 119.9
C10 C11 H11 119.9
C13 C12 C11 120.4(5)
C13 C12 H12 119.8
C11 C12 H12 119.8
C14 C13 C12 119.9(5)
C14 C13 H13 120.0
C12 C13 H13 120.0
C13 C14 C15 120.6(5)
C13 C14 H14 119.7
C15 C14 H14 119.7
C14 C15 C10 119.9(5)
C14 C15 H15 120.1
C10 C15 H15 120.1
C21 C16 C17 119.0(4)
C21 C16 P1 119.4(3)
C17 C16 P1 121.5(3)
C18 C17 C16 120.2(5)
C18 C17 H17 119.9
C16 C17 H17 119.9
C19 C18 C17 120.2(5)
C19 C18 H18 119.9
C17 C18 H18 119.9
C20 C19 C18 120.0(5)
C20 C19 H19 120.0
C18 C19 H19 120.0
C19 C20 C21 120.3(5)
C19 C20 H20 119.9
C21 C20 H20 119.9
C16 C21 C20 120.2(4)
C16 C21 H21 119.9
C20 C21 H21 119.9

loop_
_geom_bond_atom_site_label_1
_geom_bond_atom_site_label_2
_geom_bond_distance
Au1 P1 2.2347(11)
Au1 Cl1 2.2768(13)
P1 C16 1.820(4)
P1 C10 1.820(4)
P1 C1 1.830(5)
N1 C7 1.339(6)
N1 N2 1.360(5)
N2 C9 1.347(6)
N2 H2 0.8800
C1 C2 1.408(6)
C1 C6 1.419(6)
C2 C3 1.375(7)
C2 H2A 0.9500
C3 C4 1.391(8)
C3 H3 0.9500
C4 C5 1.368(8)
C4 H4 0.9500
C5 C6 1.392(6)
C5 H5 0.9500
C6 C7 1.474(6)
C7 C8 1.406(7)
C8 C9 1.366(7)
C8 H8 0.9500
C9 H9 0.9500
C10 C11 1.394(7)
C10 C15 1.394(7)
C11 C12 1.385(8)
C11 H11 0.9500
C12 C13 1.384(9)
C12 H12 0.9500
C13 C14 1.364(8)
C13 H13 0.9500
C14 C15 1.394(7)
C14 H14 0.9500
C15 H15 0.9500
C16 C21 1.390(6)
C16 C17 1.400(6)
C17 C18 1.385(7)
C17 H17 0.9500
C18 C19 1.382(8)
C18 H18 0.9500
C19 C20 1.380(8)
C19 H19 0.9500
C20 C21 1.391(7)
C20 H20 0.9500
C21 H21 0.9500
